data_1502114
loop_
_publ_author_name
'Morohashi, Naoya'
'Noji, Shintaro'
'Nakayama, Hiroko'
'Kudo, Yasutaka'
'Tanaka, Shinya'
'Kabuto, Chizuko'
'Hattori, Tetsutaro'

_publ_section_title
;
 Unique inclusion properties of crystalline powder
 p-tert-butylthiacalix[4]arene toward alcohols and carboxylic acids.
;
_journal_issue 13
_journal_name_full 'Organic letters'
_journal_page_first 3292
_journal_page_last 3295
_journal_paper_doi 10.1021/ol200506p
_journal_volume 13
_journal_year 2011
_chemical_formula_sum 'C42 H54 O5 S4'
_chemical_formula_weight 767.09
_chemical_name_systematic
;
 ?
;
_space_group_IT_number 129
_symmetry_cell_setting tetragonal
_symmetry_space_group_name_Hall '-P 4a 2a'
_symmetry_space_group_name_H-M 'P 4/n m m :2'
_atom_sites_solution_hydrogens geom
_atom_sites_solution_primary direct
_atom_sites_solution_secondary difmap
_audit_creation_method SHELXL-97
_cell_angle_alpha 90.00
_cell_angle_beta 90.00
_cell_angle_gamma 90.00
_cell_formula_units_Z 2
_cell_length_a 15.8115(11)
_cell_length_b 15.8115(11)
_cell_length_c 8.2875(12)
_cell_measurement_reflns_used 4483
_cell_measurement_temperature 223(2)
_cell_measurement_theta_max 27.73
_cell_measurement_theta_min 2.46
_cell_volume 2071.9(4)
_computing_cell_refinement 'Bruker SMART'
_computing_data_collection 'Bruker APEXII'
_computing_data_reduction 'Bruker SAINT'
_computing_molecular_graphics 'Yadokari-XG 2009 (Wakita Nemoto et al., 2009)'
_computing_publication_material 'Yadokari-XG 2009 (Wakita,Nemoto et al., 2009)'
_computing_structure_refinement 'SHELXL-97 (Sheldrick, 1997)'
_computing_structure_solution 'Bruker SHELXTL'
_diffrn_ambient_temperature 223(2)
_diffrn_detector_area_resol_mean 8.333
_diffrn_measured_fraction_theta_full 0.997
_diffrn_measured_fraction_theta_max 0.997
_diffrn_measurement_device_type 'Bruker APEX-II CCD'
_diffrn_measurement_method 'phi and omega scans'
_diffrn_radiation_monochromator 'Bruker Helios multilayered confocal mirror'
_diffrn_radiation_source 'Bruker TXS fine-focus rotating anode'
_diffrn_radiation_type MoK\a
_diffrn_radiation_wavelength 0.71073
_diffrn_reflns_av_R_equivalents 0.0495
_diffrn_reflns_av_sigmaI/netI 0.0283
_diffrn_reflns_limit_h_max 17
_diffrn_reflns_limit_h_min -20
_diffrn_reflns_limit_k_max 11
_diffrn_reflns_limit_k_min -20
_diffrn_reflns_limit_l_max 9
_diffrn_reflns_limit_l_min -10
_diffrn_reflns_number 11205
_diffrn_reflns_theta_full 27.50
_diffrn_reflns_theta_max 27.50
_diffrn_reflns_theta_min 1.82
_exptl_absorpt_coefficient_mu 0.271
_exptl_absorpt_correction_T_max 1.0
_exptl_absorpt_correction_T_min 0.520846
_exptl_absorpt_correction_type empirical
_exptl_crystal_colour colorless
_exptl_crystal_density_diffrn 1.230
_exptl_crystal_density_method 'not measured'
_exptl_crystal_description prism
_exptl_crystal_F_000 820
_exptl_crystal_size_max 0.15
_exptl_crystal_size_mid 0.10
_exptl_crystal_size_min 0.05
_refine_diff_density_max 0.648
_refine_diff_density_min -0.998
_refine_diff_density_rms 0.139
_refine_ls_extinction_method none
_refine_ls_goodness_of_fit_ref 1.141
_refine_ls_hydrogen_treatment constr
_refine_ls_matrix_type full
_refine_ls_number_parameters 66
_refine_ls_number_reflns 1341
_refine_ls_number_restraints 0
_refine_ls_restrained_S_all 1.141
_refine_ls_R_factor_all 0.1078
_refine_ls_R_factor_gt 0.0975
_refine_ls_shift/su_max 0.000
_refine_ls_shift/su_mean 0.000
_refine_ls_structure_factor_coef Fsqd
_refine_ls_weighting_details 'calc w=1/[\s^2^(Fo^2^)+(0.1853P)^2^+2.6731P] where P=(Fo^2^+2Fc^2^)/3'
_refine_ls_weighting_scheme calc
_refine_ls_wR_factor_gt 0.2933
_refine_ls_wR_factor_ref 0.3189
_reflns_number_gt 1107
_reflns_number_total 1341
_reflns_threshold_expression >2sigma(I)
_cod_data_source_file ol200506p_si_002.cif
_cod_data_source_block 2EtOH
_cod_original_sg_symbol_H-M 'P 4/n m m'
_cod_database_code 1502114

loop_
_symmetry_equiv_pos_as_xyz
'x, y, z'
'-x+1/2, -y+1/2, z'
'x+1/2, -y, -z'
'-x, y+1/2, -z'
'-y, -x, -z'
'y+1/2, x+1/2, -z'
'y, -x+1/2, z'
'-y+1/2, x, z'
'-x, -y, -z'
'x-1/2, y-1/2, -z'
'-x-1/2, y, z'
'x, -y-1/2, z'
'y, x, z'
'-y-1/2, -x-1/2, z'
'-y, x-1/2, -z'
'y-1/2, -x, -z'

loop_
_atom_site_label
_atom_site_type_symbol
_atom_site_fract_x
_atom_site_fract_y
_atom_site_fract_z
_atom_site_U_iso_or_equiv
_atom_site_adp_type
_atom_site_occupancy
_atom_site_symmetry_multiplicity
_atom_site_calc_flag
_atom_site_refinement_flags
_atom_site_disorder_group
S1 S 0.42422(6) 0.07578(6) 1.2225(2) 0.0517(6) Uani 1 2 d S .
C4 C 0.4246(3) 0.2500 1.2002(6) 0.0419(11) Uani 1 2 d S .
C1 C 0.4491(2) 0.1738(2) 1.1275(5) 0.0451(9) Uani 1 1 d . .
C2 C 0.4923(2) 0.1750(2) 0.9827(5) 0.0539(10) Uani 1 1 d . .
H5 H 0.5085 0.1240 0.9362 0.065 Uiso 1 1 calc R .
C3 C 0.5124(4) 0.2500 0.9046(7) 0.0590(14) Uani 1 2 d S .
O1 O 0.3778(2) 0.2500 1.3380(4) 0.0513(10) Uani 1 2 d S .
C7 C 0.5572(6) 0.2500 0.7392(11) 0.082(2) Uiso 1 2 d S .
C8 C 0.5230(7) 0.1761(6) 0.6303(9) 0.135(4) Uani 1 1 d . .
H2 H 0.5404 0.1852 0.5207 0.203 Uiso 1 1 calc R .
H3 H 0.4623 0.1748 0.6356 0.203 Uiso 1 1 calc R .
H4 H 0.5453 0.1232 0.6680 0.203 Uiso 1 1 calc R .
C9A C 0.6448(11) 0.3135(10) 0.7666(19) 0.063(3) Uiso 0.30 1 d P 1
C10 C 0.2500 0.2500 0.9030 0.115(7) Uiso 1 8 d S .
O3 O 0.2500 0.2500 0.6078 0.41(3) Uiso 1 8 d S .
C11 C 0.2746 0.2500 0.7419 0.26(4) Uiso 0.25 2 d SP .
C9B C 0.6450(19) 0.2500 0.751(3) 0.101(7) Uiso 0.40 2 d SP 2

loop_
_atom_site_aniso_label
_atom_site_aniso_U_11
_atom_site_aniso_U_22
_atom_site_aniso_U_33
_atom_site_aniso_U_23
_atom_site_aniso_U_13
_atom_site_aniso_U_12
S1 0.0450(6) 0.0450(6) 0.0651(10) 0.0072(4) -0.0072(4) 0.0068(4)
C4 0.036(2) 0.050(3) 0.040(2) 0.000 -0.0056(16) 0.000
C1 0.0361(16) 0.0468(18) 0.0525(19) 0.0020(14) -0.0045(13) 0.0028(13)
C2 0.0446(19) 0.056(2) 0.062(2) -0.0072(17) 0.0045(16) 0.0039(15)
C3 0.052(3) 0.069(3) 0.057(3) 0.000 0.009(2) 0.000
O1 0.053(2) 0.056(2) 0.0450(19) 0.000 0.0020(15) 0.000
C8 0.199(10) 0.133(6) 0.075(4) -0.001(4) 0.035(5) 0.037(6)

loop_
_atom_type_symbol
_atom_type_description
_atom_type_scat_dispersion_real
_atom_type_scat_dispersion_imag
_atom_type_scat_source
C C 0.0033 0.0016 'International Tables Vol C Tables 4.2.6.8 and 6.1.1.4'
H H 0.0000 0.0000 'International Tables Vol C Tables 4.2.6.8 and 6.1.1.4'
O O 0.0106 0.0060 'International Tables Vol C Tables 4.2.6.8 and 6.1.1.4'
S S 0.1246 0.1234 'International Tables Vol C Tables 4.2.6.8 and 6.1.1.4'

loop_
_geom_angle_atom_site_label_1
_geom_angle_atom_site_label_2
_geom_angle_atom_site_label_3
_geom_angle
_geom_angle_site_symmetry_1
_geom_angle_site_symmetry_3
C1 S1 C1 100.9(2) 14_665 .
O1 C4 C1 120.7(2) . 12_565
O1 C4 C1 120.7(2) . .
C1 C4 C1 118.5(5) 12_565 .
C2 C1 C4 119.9(3) . .
C2 C1 S1 120.3(3) . .
C4 C1 S1 119.8(3) . .
C1 C2 C3 122.0(4) . .
C1 C2 H5 119.0 . .
C3 C2 H5 119.0 . .
C2 C3 C2 117.3(5) . 12_565
C2 C3 C7 121.3(3) . .
C2 C3 C7 121.3(3) 12_565 .
C9B C7 C3 113.4(13) . .
C9B C7 C8 112.5(9) . 12_565
C3 C7 C8 110.6(6) . 12_565
C9B C7 C8 112.5(9) . .
C3 C7 C8 110.6(6) . .
C8 C7 C8 95.9(8) 12_565 .
C9B C7 C9A 36.0(6) . 12_565
C3 C7 C9A 104.6(7) . 12_565
C8 C7 C9A 141.6(9) 12_565 12_565
C8 C7 C9A 85.4(7) . 12_565
C9B C7 C9A 36.0(6) . .
C3 C7 C9A 104.6(7) . .
C8 C7 C9A 85.4(7) 12_565 .
C8 C7 C9A 141.6(9) . .
C9A C7 C9A 71.2(12) 12_565 .
C7 C8 H2 109.5 . .
C7 C8 H3 109.5 . .
H2 C8 H3 109.5 . .
C7 C8 H4 109.5 . .
H2 C8 H4 109.5 . .
H3 C8 H4 109.5 . .
C7 C9A C9A 54.4(6) . 12_565
C11 C10 C11 32.429(4) 2 .
C11 C10 C11 22.777(4) 2 14_665
C11 C10 C11 22.777(3) . 14_665
C11 C10 C11 22.774(4) 2 13
C11 C10 C11 22.777(3) . 13
C11 C10 C11 32.432(5) 14_665 13
C11 O3 C11 26.973(4) 2 13
C11 O3 C11 26.978(4) 2 14_665
C11 O3 C11 38.522(6) 13 14_665
C11 O3 C11 38.519(6) 2 .
C11 O3 C11 26.977(4) 13 .
C11 O3 C11 26.977(4) 14_665 .
C11 C11 C11 90.000(1) 14_665 13
C11 C11 C11 45.0 14_665 2
C11 C11 C11 45.0 13 2
C11 C11 O3 76.511(2) 14_665 .
C11 C11 O3 76.511(3) 13 .
C11 C11 O3 70.739(3) 2 .
C11 C11 C10 78.612(1) 14_665 .
C11 C11 C10 78.612(1) 13 .
C11 C11 C10 73.785(2) 2 .
O3 C11 C10 144.523(5) . .

loop_
_geom_bond_atom_site_label_1
_geom_bond_atom_site_label_2
_geom_bond_distance
_geom_bond_site_symmetry_2
S1 C1 1.783(4) 14_665
S1 C1 1.783(4) .
C4 O1 1.361(6) .
C4 C1 1.401(4) 12_565
C4 C1 1.401(4) .
C1 C2 1.381(5) .
C2 C3 1.388(5) .
C2 H5 0.9300 .
C3 C2 1.388(5) 12_565
C3 C7 1.543(11) .
C7 C9B 1.39(3) .
C7 C8 1.572(12) 12_565
C7 C8 1.572(12) .
C7 C9A 1.726(18) 12_565
C7 C9A 1.726(18) .
C8 H2 0.9600 .
C8 H3 0.9600 .
C8 H4 0.9600 .
C9A C9A 2.01(3) 12_565
C10 C11 1.39030(18) 2
C10 C11 1.39031(18) .
C10 C11 1.39032(18) 14_665
C10 C11 1.39032(18) 13
O3 C11 1.17698(16) 2
O3 C11 1.17700(16) 13
O3 C11 1.17700(16) 14_665
O3 C11 1.17700(15) .
C11 C11 0.5491 14_665
C11 C11 0.5491 13
C11 C11 0.7764 2
